data_2205822
loop_
_publ_author_name
'DeRosa, Maria C.'
'Enright, Gary D. '
'Evans, Christopher E. B. '
'Crutchley, Robert J. '

_publ_section_title
;The photodecomposition product
 \m-oxalato-1\k^2^<i>O</i>,<i>O</i>':2\k^2^<i>O</i>'',<i>O</i>'''-bis{bis[2-(2-pyridyl)phenyl-\k^2^<i>C</i>,<i>N</i>]iridium(III)}--acetone
 (1/1.974)
;
_journal_issue 5
_journal_name_full 'Acta Crystallographica Section E'
_journal_page_first m967
_journal_page_last m969
_journal_paper_doi 10.1107/S1600536805008809
_journal_volume 61
_journal_year 2005
_chemical_formula_iupac '[Ir (C2 O4) (C11 H8 N)4] , 1.974C3 H6 O'
_chemical_formula_moiety 'C46 H32 Ir2 N4 O4 , 1.974C3 H6 O1'
_chemical_formula_sum 'C51.92 H43.85 Ir2 N4 O5.97'
_chemical_formula_weight 1203.79
_chemical_name_systematic
;
\m-oxalato-1\k^2^O,O':2\k^2^O'',O'''tetrakis(phenylpyridine-\k^2^C,N)\-
diiridium(III) acetone 1.974 solvate
;
_space_group_IT_number 2
_symmetry_cell_setting triclinic
_symmetry_space_group_name_Hall '-P 1'
_symmetry_space_group_name_H-M 'P -1'
_atom_sites_solution_hydrogens geom
_atom_sites_solution_primary direct
_atom_sites_solution_secondary difmap
_audit_creation_method SHELXL97
_cell_angle_alpha 103.3830(10)
_cell_angle_beta 99.0030(10)
_cell_angle_gamma 98.2030(10)
_cell_formula_units_Z 2
_cell_length_a 9.9708(5)
_cell_length_b 13.0403(7)
_cell_length_c 19.3556(10)
_cell_measurement_reflns_used 8192
_cell_measurement_temperature 173(2)
_cell_measurement_theta_max 29.59
_cell_measurement_theta_min 1.72
_cell_volume 2375.9(2)
_computing_cell_refinement 'SAINT (Bruker, 2001)'
_computing_data_collection 'SMART (Bruker, 2001)'
_computing_data_reduction SAINT
_computing_molecular_graphics SHELXTL
_computing_publication_material SHELXTL
_computing_structure_refinement SHELXTL
_computing_structure_solution 'SHELXTL (Bruker, 2000)'
_diffrn_ambient_temperature 173(2)
_diffrn_measured_fraction_theta_full 0.988
_diffrn_measured_fraction_theta_max 0.988
_diffrn_measurement_device_type 'Bruker SMART 1000 CCD area-detector'
_diffrn_measurement_method \w
_diffrn_radiation_monochromator graphite
_diffrn_radiation_source 'fine-focus sealed tube'
_diffrn_radiation_type MoK\a
_diffrn_radiation_wavelength 0.71073
_diffrn_reflns_av_R_equivalents 0.0435
_diffrn_reflns_av_sigmaI/netI 0.0487
_diffrn_reflns_limit_h_max 13
_diffrn_reflns_limit_h_min -13
_diffrn_reflns_limit_k_max 18
_diffrn_reflns_limit_k_min -18
_diffrn_reflns_limit_l_max 26
_diffrn_reflns_limit_l_min -26
_diffrn_reflns_number 30150
_diffrn_reflns_theta_full 29.59
_diffrn_reflns_theta_max 29.59
_diffrn_reflns_theta_min 1.72
_diffrn_standards_decay_% 0
_diffrn_standards_number 0
_exptl_absorpt_coefficient_mu 5.648
_exptl_absorpt_correction_T_max 0.568
_exptl_absorpt_correction_T_min 0.430
_exptl_absorpt_correction_type multi-scan
_exptl_absorpt_process_details '(SADABS; Sheldrick, 1996)'
_exptl_crystal_colour gold
_exptl_crystal_density_diffrn 1.683
_exptl_crystal_density_meas ?
_exptl_crystal_density_method .
_exptl_crystal_description block
_exptl_crystal_F_000 1170
_exptl_crystal_size_max 0.20
_exptl_crystal_size_mid 0.15
_exptl_crystal_size_min 0.10
_refine_diff_density_max 2.370
_refine_diff_density_min -1.128
_refine_ls_extinction_method none
_refine_ls_goodness_of_fit_ref 1.012
_refine_ls_hydrogen_treatment constr
_refine_ls_matrix_type full
_refine_ls_number_parameters 602
_refine_ls_number_reflns 13184
_refine_ls_number_restraints 12
_refine_ls_restrained_S_all 1.012
_refine_ls_R_factor_all 0.0628
_refine_ls_R_factor_gt 0.0397
_refine_ls_shift/su_max 0.040
_refine_ls_shift/su_mean 0.001
_refine_ls_structure_factor_coef Fsqd
_refine_ls_weighting_details 'w = 1/[\s^2^(Fo^2^)+(0.0520P)^2^+0.9043P] where P=(Fo^2^+2Fc^2^)/3'
_refine_ls_weighting_scheme calc
_refine_ls_wR_factor_gt 0.0870
_refine_ls_wR_factor_ref 0.0980
_reflns_number_gt 9639
_reflns_number_total 13184
_reflns_threshold_expression I>2\s(I)
_cod_data_source_file wm6056.cif
_cod_data_source_block II
_cod_database_code 2205822
_cod_database_fobs_code 2205822

loop_
_symmetry_equiv_pos_as_xyz
'x, y, z'
'-x, -y, -z'

loop_
_atom_site_label
_atom_site_fract_x
_atom_site_fract_y
_atom_site_fract_z
_atom_site_U_iso_or_equiv
_atom_site_adp_type
_atom_site_calc_flag
_atom_site_refinement_flags
_atom_site_occupancy
_atom_site_disorder_assembly
_atom_site_disorder_group
_atom_site_type_symbol
Ir1 0.333434(7) 0.133535(5) 0.446300(4) 0.02833(2) Uani d . 1 . . Ir
Ir1' 0.362785(7) 0.627249(6) 0.095088(4) 0.03433(2) Uani d . 1 . . Ir
O1 0.51118(12) 0.05688(10) 0.42742(7) 0.0325(3) Uani d . 1 . . O
O2 0.37124(12) 0.05975(10) 0.53663(7) 0.0329(4) Uani d . 1 . . O
O1' 0.34793(13) 0.46263(11) 0.03022(7) 0.0375(4) Uani d . 1 . . O
O2' 0.54098(14) 0.63805(11) 0.04149(7) 0.0397(4) Uani d . 1 . . O
N1 0.18998(15) 0.00040(12) 0.39304(8) 0.0331(4) Uani d . 1 . . N
N2 0.47597(15) 0.27106(12) 0.49302(9) 0.0340(4) Uani d . 1 . . N
N1' 0.49092(16) 0.60726(14) 0.18067(9) 0.0399(5) Uani d . 1 . . N
N2' 0.22824(18) 0.65759(13) 0.01539(9) 0.0421(5) Uani d . 1 . . N
C1 0.2177(2) -0.08684(16) 0.34887(11) 0.0400(6) Uani d . 1 . . C
H1 0.3102 -0.0881 0.3428 0.048 Uiso calc R 1 . . H
C2 0.1173(2) -0.17347(18) 0.31264(14) 0.0551(8) Uani d . 1 . . C
H2 0.1391 -0.2338 0.2813 0.066 Uiso calc R 1 . . H
C3 -0.0151(2) -0.1718(2) 0.32232(15) 0.0611(8) Uani d . 1 . . C
H3 -0.0863 -0.2318 0.2982 0.073 Uiso calc R 1 . . H
C4 -0.0458(2) -0.08301(18) 0.36708(14) 0.0526(7) Uani d . 1 . . C
H4 -0.1379 -0.0819 0.3739 0.063 Uiso calc R 1 . . H
C5 0.05789(19) 0.00445(15) 0.40197(11) 0.0363(5) Uani d . 1 . . C
C6 0.04163(19) 0.10710(15) 0.44648(11) 0.0349(5) Uani d . 1 . . C
C7 -0.0838(2) 0.13056(18) 0.46267(12) 0.0453(6) Uani d . 1 . . C
H7 -0.1647 0.0765 0.4465 0.054 Uiso calc R 1 . . H
C8 -0.0914(2) 0.23063(19) 0.50161(13) 0.0531(7) Uani d . 1 . . C
H8 -0.1772 0.2464 0.5122 0.064 Uiso calc R 1 . . H
C9 0.0276(2) 0.30909(18) 0.52551(13) 0.0521(7) Uani d . 1 . . C
H9 0.0225 0.3787 0.5525 0.062 Uiso calc R 1 . . H
C10 0.1528(2) 0.28741(16) 0.51061(11) 0.0383(6) Uani d . 1 . . C
H10 0.2326 0.3424 0.5276 0.046 Uiso calc R 1 . . H
C11 0.16490(18) 0.18546(14) 0.47069(10) 0.0309(5) Uani d . 1 . . C
C12 0.55132(19) 0.29571(17) 0.56057(11) 0.0401(6) Uani d . 1 . . C
H12 0.5320 0.2502 0.5911 0.048 Uiso calc R 1 . . H
C13 0.6552(2) 0.38425(18) 0.58715(13) 0.0491(7) Uani d . 1 . . C
H13 0.7049 0.4008 0.6356 0.059 Uiso calc R 1 . . H
C14 0.6861(2) 0.44829(19) 0.54261(15) 0.0576(8) Uani d . 1 . . C
H14 0.7586 0.5092 0.5594 0.069 Uiso calc R 1 . . H
C15 0.6101(2) 0.42279(18) 0.47308(14) 0.0520(7) Uani d . 1 . . C
H15 0.6314 0.4658 0.4414 0.062 Uiso calc R 1 . . H
C16 0.5021(2) 0.33424(15) 0.44888(11) 0.0380(6) Uani d . 1 . . C
C17 0.4120(2) 0.29878(15) 0.37732(11) 0.0386(5) Uani d . 1 . . C
C18 0.4151(3) 0.35527(18) 0.32429(13) 0.0527(7) Uani d . 1 . . C
H18 0.4777 0.4214 0.3342 0.063 Uiso calc R 1 . . H
C19 0.3283(3) 0.31591(18) 0.25800(13) 0.0538(7) Uani d . 1 . . C
H19 0.3291 0.3553 0.2224 0.065 Uiso calc R 1 . . H
C20 0.2397(3) 0.21851(18) 0.24332(13) 0.0522(7) Uani d . 1 . . C
H20 0.1816 0.1900 0.1969 0.063 Uiso calc R 1 . . H
C21 0.2348(2) 0.16169(17) 0.29592(11) 0.0433(6) Uani d . 1 . . C
H21 0.1719 0.0956 0.2852 0.052 Uiso calc R 1 . . H
C22 0.32132(18) 0.20062(14) 0.36423(10) 0.0327(5) Uani d . 1 . . C
C23 0.46067(17) 0.00014(14) 0.53137(9) 0.0286(5) Uani d . 1 . . C
C1' 0.5299(2) 0.51368(18) 0.18534(11) 0.0447(6) Uani d . 1 . . C
H1' 0.4928 0.4514 0.1467 0.054 Uiso calc R 1 . . H
C2' 0.6216(2) 0.5048(2) 0.24422(12) 0.0498(7) Uani d . 1 . . C
H2' 0.6479 0.4381 0.2459 0.060 Uiso calc R 1 . . H
C3' 0.6733(2) 0.5945(2) 0.29992(12) 0.0523(7) Uani d . 1 . . C
H3' 0.7367 0.5904 0.3409 0.063 Uiso calc R 1 . . H
C4' 0.6340(2) 0.69079(19) 0.29705(12) 0.0457(6) Uani d . 1 . . C
H4' 0.6691 0.7526 0.3363 0.055 Uiso calc R 1 . . H
C5' 0.54292(19) 0.69752(18) 0.23668(11) 0.0414(6) Uani d . 1 . . C
C6' 0.4934(2) 0.79181(17) 0.22350(11) 0.0404(6) Uani d . 1 . . C
C7' 0.5351(2) 0.89533(19) 0.27230(12) 0.0504(7) Uani d . 1 . . C
H7' 0.5974 0.9052 0.3168 0.060 Uiso calc R 1 . . H
C8' 0.4855(3) 0.98123(19) 0.25546(13) 0.0562(8) Uani d . 1 . . C
H8' 0.5125 1.0504 0.2884 0.067 Uiso calc R 1 . . H
C9' 0.3980(3) 0.9669(2) 0.19161(14) 0.0609(8) Uani d . 1 . . C
H9' 0.3645 1.0270 0.1804 0.073 Uiso calc R 1 . . H
C10' 0.3549(2) 0.86603(18) 0.14134(13) 0.0498(7) Uani d . 1 . . C
H10' 0.2929 0.8584 0.0971 0.060 Uiso calc R 1 . . H
C11' 0.4039(2) 0.77698(16) 0.15697(11) 0.0390(6) Uani d . 1 . . C
C12' 0.2659(3) 0.69184(19) -0.04096(13) 0.0574(8) Uani d . 1 . . C
H12' 0.3603 0.7006 -0.0452 0.069 Uiso calc R 1 . . H
C13' 0.1701(3) 0.7143(2) -0.09224(15) 0.0719(10) Uani d . 1 . . C
H13' 0.1973 0.7384 -0.1316 0.086 Uiso calc R 1 . . H
C14' 0.0341(3) 0.7008(2) -0.08495(16) 0.0737(10) Uani d . 1 . . C
H14' -0.0336 0.7155 -0.1198 0.088 Uiso calc R 1 . . H
C15' -0.0043(3) 0.6672(2) -0.02925(15) 0.0643(9) Uani d . 1 . . C
H15' -0.0989 0.6571 -0.0254 0.077 Uiso calc R 1 . . H
C16' 0.0945(2) 0.64706(17) 0.02308(13) 0.0491(7) Uani d . 1 . . C
C17' 0.0713(2) 0.61467(18) 0.08750(13) 0.0485(7) Uani d . 1 . . C
C18' -0.0598(2) 0.5979(2) 0.10718(15) 0.0626(9) Uani d . 1 . . C
H18' -0.1393 0.6079 0.0773 0.075 Uiso calc R 1 . . H
C19' -0.0714(2) 0.5674(2) 0.16910(15) 0.0666(9) Uani d . 1 . . C
H19' -0.1591 0.5577 0.1825 0.080 Uiso calc R 1 . . H
C20' 0.0423(2) 0.5505(2) 0.21236(13) 0.0599(8) Uani d . 1 . . C
H20' 0.0320 0.5266 0.2544 0.072 Uiso calc R 1 . . H
C21' 0.1729(2) 0.56836(19) 0.19464(12) 0.0509(7) Uani d . 1 . . C
H21' 0.2511 0.5581 0.2255 0.061 Uiso calc R 1 . . H
C22' 0.1901(2) 0.60126(16) 0.13201(11) 0.0400(6) Uani d . 1 . . C
C23' 0.55548(18) 0.54999(15) 0.00349(10) 0.0328(5) Uani d . 1 . . C
O101 0.8231(3) 0.42152(18) 0.35311(15) 0.1089(10) Uani d . 1 . . O
C101 0.9857(3) 0.3143(3) 0.3262(2) 0.1011(14) Uani d . 1 . . C
H10A 1.0502 0.3831 0.3424 0.152 Uiso calc R 1 . . H
H10B 0.9886 0.2799 0.2758 0.152 Uiso calc R 1 . . H
H10C 1.0121 0.2677 0.3570 0.152 Uiso calc R 1 . . H
C102 0.8491(3) 0.3319(2) 0.33088(17) 0.0722(10) Uani d . 1 . . C
C103 0.7381(4) 0.2374(3) 0.3079(2) 0.0985(15) Uani d . 1 . . C
H10D 0.6495 0.2598 0.3125 0.148 Uiso calc R 1 . . H
H10E 0.7554 0.1886 0.3385 0.148 Uiso calc R 1 . . H
H10F 0.7352 0.2006 0.2573 0.148 Uiso calc R 1 . . H
C01A 0.8697(4) 0.9800(3) 0.1364(4) 0.0963(19) Uani d PD 0.209(3) A 1 C
C02A 0.9601(5) 0.8988(4) 0.1349(9) 0.151(3) Uani d PD 0.209(3) A 1 C
H02A 1.0570 0.9351 0.1500 0.227 Uiso calc PR 0.209(3) A 1 H
H02B 0.9450 0.8524 0.0856 0.227 Uiso calc PR 0.209(3) A 1 H
H02C 0.9378 0.8553 0.1681 0.227 Uiso calc PR 0.209(3) A 1 H
C03A 0.7407(5) 0.9498(9) 0.0808(4) 0.151(3) Uani d PD 0.209(3) A 1 C
H03A 0.6884 1.0083 0.0873 0.227 Uiso calc PR 0.209(3) A 1 H
H03B 0.6848 0.8847 0.0858 0.227 Uiso calc PR 0.209(3) A 1 H
H03C 0.7636 0.9364 0.0325 0.227 Uiso calc PR 0.209(3) A 1 H
O01A 0.9169(10) 1.0734(3) 0.1688(6) 0.132(2) Uani d PD 0.209(3) A 1 O
C01B 0.8867(3) 0.9744(2) 0.1379(3) 0.0963(19) Uani d PD 0.531(3) B 2 C
C02B 1.0089(4) 0.9277(4) 0.1224(5) 0.151(3) Uani d PD 0.531(3) B 2 C
H02D 1.0727 0.9790 0.1076 0.227 Uiso calc PR 0.531(3) B 2 H
H02E 0.9794 0.8614 0.0834 0.227 Uiso calc PR 0.531(3) B 2 H
H02F 1.0555 0.9117 0.1661 0.227 Uiso calc PR 0.531(3) B 2 H
C03B 0.7675(4) 0.8970(4) 0.1427(4) 0.151(3) Uani d PD 0.531(3) B 2 C
H03D 0.6953 0.9356 0.1581 0.227 Uiso calc PR 0.531(3) B 2 H
H03E 0.7969 0.8577 0.1781 0.227 Uiso calc PR 0.531(3) B 2 H
H03F 0.7311 0.8463 0.0952 0.227 Uiso calc PR 0.531(3) B 2 H
O01B 0.8909(5) 1.0701(2) 0.1533(3) 0.132(2) Uani d PD 0.531(3) B 2 O
C02C 0.3017(17) 0.1852(14) 0.0611(9) 0.105(5) Uiso d P 0.234(3) C -3 C
H02G 0.2904 0.2531 0.0922 0.158 Uiso calc PR 0.234(3) C -3 H
H02H 0.2404 0.1256 0.0697 0.158 Uiso calc PR 0.234(3) C -3 H
H02I 0.2782 0.1862 0.0102 0.158 Uiso calc PR 0.234(3) C -3 H
O01C 0.5292(12) 0.2218(9) 0.1318(6) 0.114(4) Uiso d P 0.234(3) C -3 O
C01C 0.4361(18) 0.1723(14) 0.0770(9) 0.105(5) Uiso d P 0.234(3) C -3 C
C03C 0.520(3) 0.075(2) 0.0452(15) 0.207(13) Uiso d P 0.234(3) C -3 C
H03G 0.6172 0.0946 0.0697 0.311 Uiso calc PR 0.234(3) C -3 H
H03H 0.5138 0.0654 -0.0070 0.311 Uiso calc PR 0.234(3) C -3 H
H03I 0.4779 0.0079 0.0542 0.311 Uiso calc PR 0.234(3) C -3 H

loop_
_atom_site_aniso_label
_atom_site_aniso_U_11
_atom_site_aniso_U_22
_atom_site_aniso_U_33
_atom_site_aniso_U_12
_atom_site_aniso_U_13
_atom_site_aniso_U_23
Ir1 0.02396(3) 0.02515(3) 0.03438(3) 0.00362(2) 0.00467(2) 0.00605(2)
Ir1' 0.03068(3) 0.03418(4) 0.03286(3) 0.00177(3) 0.00719(3) 0.00033(3)
O1 0.0266(5) 0.0334(6) 0.0379(6) 0.0055(5) 0.0094(5) 0.0082(5)
O2 0.0268(5) 0.0354(6) 0.0368(6) 0.0062(5) 0.0074(5) 0.0091(5)
O1' 0.0319(6) 0.0367(7) 0.0379(7) 0.0000(5) 0.0091(5) 0.0001(6)
O2' 0.0366(6) 0.0360(7) 0.0403(7) -0.0010(6) 0.0076(6) 0.0024(6)
N1 0.0286(7) 0.0312(7) 0.0393(8) 0.0035(6) 0.0055(6) 0.0110(6)
N2 0.0282(7) 0.0297(7) 0.0414(8) 0.0046(6) 0.0084(6) 0.0034(6)
N1' 0.0304(7) 0.0468(9) 0.0379(8) -0.0028(7) 0.0119(6) 0.0043(7)
N2' 0.0436(9) 0.0342(8) 0.0396(9) 0.0032(7) 0.0050(7) -0.0037(7)
C1 0.0365(9) 0.0324(9) 0.0485(10) 0.0025(8) 0.0116(8) 0.0060(8)
C2 0.0503(12) 0.0359(11) 0.0676(14) -0.0027(10) 0.0145(11) -0.0044(11)
C3 0.0412(11) 0.0448(12) 0.0789(16) -0.0136(10) 0.0116(11) -0.0070(12)
C4 0.0345(10) 0.0431(11) 0.0689(14) -0.0035(9) 0.0091(10) -0.0009(11)
C5 0.0292(8) 0.0335(8) 0.0460(10) 0.0056(7) 0.0059(7) 0.0109(8)
C6 0.0285(8) 0.0326(8) 0.0434(10) 0.0057(7) 0.0051(7) 0.0109(7)
C7 0.0277(8) 0.0467(11) 0.0610(12) 0.0038(8) 0.0102(8) 0.0142(9)
C8 0.0386(9) 0.0592(12) 0.0690(13) 0.0252(8) 0.0217(9) 0.0140(11)
C9 0.0500(11) 0.0436(10) 0.0632(13) 0.0184(9) 0.0162(10) 0.0060(10)
C10 0.0352(9) 0.0358(9) 0.0415(10) 0.0062(8) 0.0069(8) 0.0060(8)
C11 0.0320(8) 0.0292(8) 0.0322(8) 0.0057(7) 0.0046(7) 0.0105(6)
C12 0.0313(8) 0.0423(10) 0.0407(10) 0.0059(8) 0.0083(8) -0.0014(8)
C13 0.0379(10) 0.0460(11) 0.0475(12) 0.0020(9) -0.0009(9) -0.0095(10)
C14 0.0371(10) 0.0396(11) 0.0789(16) -0.0056(9) 0.0076(11) -0.0078(12)
C15 0.0481(11) 0.0350(10) 0.0648(13) -0.0097(9) 0.0139(10) 0.0059(10)
C16 0.0323(8) 0.0292(9) 0.0466(10) -0.0012(7) 0.0113(8) 0.0000(8)
C17 0.0413(9) 0.0308(8) 0.0457(10) 0.0047(8) 0.0150(8) 0.0108(8)
C18 0.0609(13) 0.0347(10) 0.0655(13) 0.0041(9) 0.0223(10) 0.0156(9)
C19 0.0686(14) 0.0495(11) 0.0550(11) 0.0168(10) 0.0196(10) 0.0278(9)
C20 0.0616(13) 0.0487(11) 0.0460(11) 0.0096(10) 0.0059(10) 0.0153(9)
C21 0.0449(10) 0.0440(10) 0.0410(10) 0.0075(9) 0.0038(9) 0.0143(8)
C22 0.0303(8) 0.0315(8) 0.0394(9) 0.0094(7) 0.0104(7) 0.0108(7)
C23 0.0234(7) 0.0272(8) 0.0320(8) -0.0003(6) 0.0022(6) 0.0062(7)
C1' 0.0439(10) 0.0466(11) 0.0421(10) 0.0011(9) 0.0147(8) 0.0089(9)
C2' 0.0425(10) 0.0593(12) 0.0498(11) 0.0047(10) 0.0124(9) 0.0193(10)
C3' 0.0372(10) 0.0781(15) 0.0406(10) 0.0004(10) 0.0051(9) 0.0214(10)
C4' 0.0335(9) 0.0543(12) 0.0420(10) -0.0049(9) 0.0064(8) 0.0070(9)
C5' 0.0289(8) 0.0497(11) 0.0372(9) -0.0063(8) 0.0103(7) 0.0005(9)
C6' 0.0308(8) 0.0475(11) 0.0380(9) -0.0007(8) 0.0125(7) 0.0023(8)
C7' 0.0363(10) 0.0552(13) 0.0474(11) -0.0050(10) 0.0123(9) -0.0058(10)
C8' 0.0598(13) 0.0416(12) 0.0568(13) -0.0038(10) 0.0210(10) -0.0061(10)
C9' 0.0795(15) 0.0417(12) 0.0597(13) 0.0111(11) 0.0240(12) 0.0027(11)
C10' 0.0526(12) 0.0442(11) 0.0482(11) 0.0044(10) 0.0152(9) 0.0027(10)
C11' 0.0351(9) 0.0376(10) 0.0388(9) 0.0023(8) 0.0113(8) -0.0011(8)
C12' 0.0695(15) 0.0490(12) 0.0476(13) 0.0110(11) 0.0031(12) 0.0061(10)
C13' 0.094(2) 0.0700(15) 0.0492(14) 0.0200(14) -0.0052(14) 0.0205(12)
C14' 0.0770(16) 0.0614(14) 0.0746(17) 0.0242(12) -0.0166(14) 0.0156(13)
C15' 0.0551(13) 0.0511(13) 0.0734(17) 0.0168(11) -0.0101(13) 0.0006(12)
C16' 0.0423(11) 0.0379(10) 0.0539(13) 0.0052(9) 0.0002(10) -0.0063(10)
C17' 0.0343(9) 0.0377(10) 0.0598(13) 0.0023(8) 0.0049(9) -0.0088(10)
C18' 0.0357(11) 0.0551(14) 0.0786(17) 0.0020(10) 0.0074(11) -0.0125(13)
C19' 0.0437(11) 0.0632(15) 0.0770(15) -0.0098(11) 0.0286(10) -0.0125(13)
C20' 0.0553(11) 0.0543(14) 0.0604(12) -0.0110(11) 0.0312(9) -0.0047(11)
C21' 0.0459(11) 0.0488(12) 0.0498(11) -0.0011(10) 0.0187(9) -0.0032(10)
C22' 0.0390(9) 0.0298(9) 0.0420(10) -0.0012(8) 0.0097(8) -0.0057(8)
C23' 0.0289(8) 0.0359(9) 0.0284(8) 0.0014(7) 0.0029(7) 0.0026(7)
O101 0.1261(18) 0.0697(12) 0.130(2) 0.0374(12) 0.0192(16) 0.0166(13)
C101 0.0609(18) 0.112(2) 0.130(3) 0.0122(18) 0.0012(19) 0.045(2)
C102 0.0777(17) 0.0599(14) 0.0788(18) 0.0229(13) 0.0025(15) 0.0196(13)
C103 0.101(2) 0.0619(18) 0.121(3) 0.0099(18) -0.002(2) 0.0197(18)
C01A 0.106(3) 0.061(3) 0.110(3) 0.005(3) 0.028(3) 0.002(3)
C02A 0.120(4) 0.095(4) 0.234(6) -0.007(3) 0.085(4) 0.015(4)
C03A 0.120(4) 0.095(4) 0.234(6) -0.007(3) 0.085(4) 0.015(4)
O01A 0.133(3) 0.077(2) 0.173(4) 0.020(2) -0.004(3) 0.032(2)
C01B 0.106(3) 0.061(3) 0.110(3) 0.005(3) 0.028(3) 0.002(3)
C02B 0.120(4) 0.095(4) 0.234(6) -0.007(3) 0.085(4) 0.015(4)
C03B 0.120(4) 0.095(4) 0.234(6) -0.007(3) 0.085(4) 0.015(4)
O01B 0.133(3) 0.077(2) 0.173(4) 0.020(2) -0.004(3) 0.032(2)

loop_
_atom_type_symbol
_atom_type_description
_atom_type_scat_dispersion_real
_atom_type_scat_dispersion_imag
_atom_type_scat_source
C C 0.0033 0.0016 'International Tables Vol C Tables 4.2.6.8 and 6.1.1.4'
H H 0.0000 0.0000 'International Tables Vol C Tables 4.2.6.8 and 6.1.1.4'
N N 0.0061 0.0033 'International Tables Vol C Tables 4.2.6.8 and 6.1.1.4'
O O 0.0106 0.0060 'International Tables Vol C Tables 4.2.6.8 and 6.1.1.4'
Ir Ir -1.4442 7.9887 'International Tables Vol C Tables 4.2.6.8 and 6.1.1.4'

loop_
_geom_angle_atom_site_label_1
_geom_angle_atom_site_label_2
_geom_angle_atom_site_label_3
_geom_angle_site_symmetry_1
_geom_angle_site_symmetry_3
_geom_angle
_geom_angle_publ_flag
C22 Ir1 C11 . . 89.83(8) ?
C22 Ir1 N1 . . 95.20(7) ?
C11 Ir1 N1 . . 80.72(7) ?
C22 Ir1 N2 . . 80.59(7) ?
C11 Ir1 N2 . . 99.37(7) ?
N1 Ir1 N2 . . 175.79(7) y
C22 Ir1 O2 . . 173.61(6) ?
C11 Ir1 O2 . . 96.13(7) ?
N1 Ir1 O2 . . 88.05(6) ?
N2 Ir1 O2 . . 96.11(6) y
C22 Ir1 O1 . . 98.03(7) y
C11 Ir1 O1 . . 171.29(7) y
N1 Ir1 O1 . . 94.75(5) y
N2 Ir1 O1 . . 85.70(5) y
O2 Ir1 O1 . . 76.18(5) y
C22' Ir1' C11' . . 89.48(8) y
C22' Ir1' N1' . . 96.51(8) y
C11' Ir1' N1' . . 80.88(8) y
C22' Ir1' N2' . . 80.65(8) y
C11' Ir1' N2' . . 94.79(8) y
N1' Ir1' N2' . . 174.88(7) y
C22' Ir1' O1' . . 96.80(7) ?
C11' Ir1' O1' . . 172.17(7) ?
N1' Ir1' O1' . . 93.72(6) ?
N2' Ir1' O1' . . 90.86(6) ?
C22' Ir1' O2' . . 172.30(6) ?
C11' Ir1' O2' . . 97.62(7) ?
N1' Ir1' O2' . . 87.60(6) ?
N2' Ir1' O2' . . 95.72(7) ?
O1' Ir1' O2' . . 76.38(5) ?
C23 O1 Ir1 2_656 . 113.75(12) ?
C23 O2 Ir1 . . 113.94(12) ?
C23' O1' Ir1' 2_665 . 114.11(11) ?
C23' O2' Ir1' . . 114.06(12) ?
C1 N1 C5 . . 119.93(15) ?
C1 N1 Ir1 . . 124.16(13) ?
C5 N1 Ir1 . . 115.87(12) ?
C12 N2 C16 . . 119.68(16) ?
C12 N2 Ir1 . . 124.68(15) ?
C16 N2 Ir1 . . 115.34(12) ?
C1' N1' C5' . . 119.14(18) ?
C1' N1' Ir1' . . 124.78(12) ?
C5' N1' Ir1' . . 116.06(15) ?
C12' N2' C16' . . 120.0(2) ?
C12' N2' Ir1' . . 124.05(16) ?
C16' N2' Ir1' . . 115.86(16) ?
N1 C1 C2 . . 122.2(2) ?
N1 C1 H1 . . 118.9 ?
C2 C1 H1 . . 118.9 ?
C1 C2 C3 . . 118.6(2) ?
C1 C2 H2 . . 120.7 ?
C3 C2 H2 . . 120.7 ?
C2 C3 C4 . . 120.1(2) ?
C2 C3 H3 . . 120.0 ?
C4 C3 H3 . . 120.0 ?
C3 C4 C5 . . 119.9(2) ?
C3 C4 H4 . . 120.1 ?
C5 C4 H4 . . 120.1 ?
N1 C5 C4 . . 119.25(18) ?
N1 C5 C6 . . 113.85(15) ?
C4 C5 C6 . . 126.84(19) ?
C7 C6 C11 . . 121.19(17) ?
C7 C6 C5 . . 124.29(16) ?
C11 C6 C5 . . 114.47(17) ?
C8 C7 C6 . . 120.62(18) ?
C8 C7 H7 . . 119.7 ?
C6 C7 H7 . . 119.7 ?
C7 C8 C9 . . 119.3(2) ?
C7 C8 H8 . . 120.3 ?
C9 C8 H8 . . 120.3 ?
C10 C9 C8 . . 121.0(2) ?
C10 C9 H9 . . 119.5 ?
C8 C9 H9 . . 119.5 ?
C9 C10 C11 . . 121.36(17) ?
C9 C10 H10 . . 119.3 ?
C11 C10 H10 . . 119.3 ?
C10 C11 C6 . . 116.48(17) ?
C10 C11 Ir1 . . 128.71(13) ?
C6 C11 Ir1 . . 114.76(13) ?
N2 C12 C13 . . 122.5(2) ?
N2 C12 H12 . . 118.8 ?
C13 C12 H12 . . 118.8 ?
C14 C13 C12 . . 118.9(2) ?
C14 C13 H13 . . 120.5 ?
C12 C13 H13 . . 120.5 ?
C13 C14 C15 . . 118.8(2) ?
C13 C14 H14 . . 120.6 ?
C15 C14 H14 . . 120.6 ?
C14 C15 C16 . . 120.5(2) ?
C14 C15 H15 . . 119.7 ?
C16 C15 H15 . . 119.7 ?
N2 C16 C15 . . 119.52(19) ?
N2 C16 C17 . . 114.02(16) ?
C15 C16 C17 . . 126.4(2) ?
C18 C17 C22 . . 121.21(18) ?
C18 C17 C16 . . 123.91(18) ?
C22 C17 C16 . . 114.87(19) ?
C19 C18 C17 . . 120.4(2) ?
C19 C18 H18 . . 119.8 ?
C17 C18 H18 . . 119.8 ?
C18 C19 C20 . . 119.5(2) ?
C18 C19 H19 . . 120.3 ?
C20 C19 H19 . . 120.3 ?
C19 C20 C21 . . 120.7(2) ?
C19 C20 H20 . . 119.7 ?
C21 C20 H20 . . 119.7 ?
C20 C21 C22 . . 120.94(19) ?
C20 C21 H21 . . 119.5 ?
C22 C21 H21 . . 119.5 ?
C21 C22 C17 . . 117.2(2) ?
C21 C22 Ir1 . . 127.91(15) ?
C17 C22 Ir1 . . 114.84(13) ?
O1 C23 O2 2_656 . 124.74(18) ?
O1 C23 C23 2_656 2_656 118.6(2) ?
O2 C23 C23 . 2_656 116.7(2) ?
N1' C1' C2' . . 122.61(19) ?
N1' C1' H1' . . 118.7 ?
C2' C1' H1' . . 118.7 ?
C3' C2' C1' . . 118.3(2) ?
C3' C2' H2' . . 120.8 ?
C1' C2' H2' . . 120.8 ?
C2' C3' C4' . . 120.4(2) ?
C2' C3' H3' . . 119.8 ?
C4' C3' H3' . . 119.8 ?
C3' C4' C5' . . 120.03(19) ?
C3' C4' H4' . . 120.0 ?
C5' C4' H4' . . 120.0 ?
N1' C5' C4' . . 119.6(2) ?
N1' C5' C6' . . 112.81(17) ?
C4' C5' C6' . . 127.63(18) ?
C11' C6' C7' . . 120.3(2) ?
C11' C6' C5' . . 116.10(17) ?
C7' C6' C5' . . 123.55(19) ?
C8' C7' C6' . . 120.2(2) ?
C8' C7' H7' . . 119.9 ?
C6' C7' H7' . . 119.9 ?
C9' C8' C7' . . 119.6(2) ?
C9' C8' H8' . . 120.2 ?
C7' C8' H8' . . 120.2 ?
C8' C9' C10' . . 122.2(3) ?
C8' C9' H9' . . 118.9 ?
C10' C9' H9' . . 118.9 ?
C11' C10' C9' . . 119.5(2) ?
C11' C10' H10' . . 120.2 ?
C9' C10' H10' . . 120.2 ?
C10' C11' C6' . . 118.21(18) ?
C10' C11' Ir1' . . 127.65(15) ?
C6' C11' Ir1' . . 114.14(16) ?
N2' C12' C13' . . 121.3(3) ?
N2' C12' H12' . . 119.3 ?
C13' C12' H12' . . 119.3 ?
C14' C13' C12' . . 118.2(3) ?
C14' C13' H13' . . 120.9 ?
C12' C13' H13' . . 120.9 ?
C15' C14' C13' . . 120.9(3) ?
C15' C14' H14' . . 119.5 ?
C13' C14' H14' . . 119.5 ?
C14' C15' C16' . . 120.1(3) ?
C14' C15' H15' . . 120.0 ?
C16' C15' H15' . . 120.0 ?
N2' C16' C15' . . 119.3(2) ?
N2' C16' C17' . . 113.7(2) ?
C15' C16' C17' . . 127.0(2) ?
C22' C17' C18' . . 120.4(2) ?
C22' C17' C16' . . 115.4(2) ?
C18' C17' C16' . . 124.2(2) ?
C19' C18' C17' . . 119.9(2) ?
C19' C18' H18' . . 120.0 ?
C17' C18' H18' . . 120.0 ?
C18' C19' C20' . . 120.8(2) ?
C18' C19' H19' . . 119.6 ?
C20' C19' H19' . . 119.6 ?
C19' C20' C21' . . 120.2(3) ?
C19' C20' H20' . . 119.9 ?
C21' C20' H20' . . 119.9 ?
C20' C21' C22' . . 120.9(2) ?
C20' C21' H21' . . 119.5 ?
C22' C21' H21' . . 119.5 ?
C21' C22' C17' . . 117.6(2) ?
C21' C22' Ir1' . . 127.87(16) ?
C17' C22' Ir1' . . 114.45(17) ?
O2' C23' O1' . 2_665 124.65(17) ?
O2' C23' C23' . 2_665 117.6(2) ?
O1' C23' C23' 2_665 2_665 117.7(2) ?
C102 C101 H10A . . 109.5 ?
C102 C101 H10B . . 109.5 ?
H10A C101 H10B . . 109.5 ?
C102 C101 H10C . . 109.5 ?
H10A C101 H10C . . 109.5 ?
H10B C101 H10C . . 109.5 ?
O101 C102 C101 . . 122.7(3) ?
O101 C102 C103 . . 120.3(3) ?
C101 C102 C103 . . 117.1(3) ?
C102 C103 H10D . . 109.5 ?
C102 C103 H10E . . 109.5 ?
H10D C103 H10E . . 109.5 ?
C102 C103 H10F . . 109.5 ?
H10D C103 H10F . . 109.5 ?
H10E C103 H10F . . 109.5 ?
O01A C01A C03A . . 121.5(7) ?
O01A C01A C02A . . 119.6(6) ?
C03A C01A C02A . . 116.3(6) ?
C01A C02A H02A . . 109.5 ?
C01A C02A H02B . . 109.5 ?
H02A C02A H02B . . 109.5 ?
C01A C02A H02C . . 109.5 ?
H02A C02A H02C . . 109.5 ?
H02B C02A H02C . . 109.5 ?
C01A C03A H03A . . 109.5 ?
C01A C03A H03B . . 109.5 ?
H03A C03A H03B . . 109.5 ?
C01A C03A H03C . . 109.5 ?
H03A C03A H03C . . 109.5 ?
H03B C03A H03C . . 109.5 ?
O01B C01B C03B . . 122.9(5) ?
O01B C01B C02B . . 121.7(4) ?
C03B C01B C02B . . 114.9(4) ?
C01B C02B H02D . . 109.5 ?
C01B C02B H02E . . 109.5 ?
H02D C02B H02E . . 109.5 ?
C01B C02B H02F . . 109.5 ?
H02D C02B H02F . . 109.5 ?
H02E C02B H02F . . 109.5 ?
C01B C03B H03D . . 109.5 ?
C01B C03B H03E . . 109.5 ?
H03D C03B H03E . . 109.5 ?
C01B C03B H03F . . 109.5 ?
H03D C03B H03F . . 109.5 ?
H03E C03B H03F . . 109.5 ?
C01C C02C H02G . . 109.5 ?
C01C C02C H02H . . 109.5 ?
H02G C02C H02H . . 109.5 ?
C01C C02C H02I . . 109.5 ?
H02G C02C H02I . . 109.5 ?
H02H C02C H02I . . 109.5 ?
O01C C01C C02C . . 128.7(17) ?
O01C C01C C03C . . 96.8(15) ?
C02C C01C C03C . . 133.0(15) ?
C01C C03C H03G . . 109.5 ?
C01C C03C H03H . . 109.5 ?
H03G C03C H03H . . 109.5 ?
C01C C03C H03I . . 109.5 ?
H03G C03C H03I . . 109.5 ?
H03H C03C H03I . . 109.5 ?

loop_
_geom_bond_atom_site_label_1
_geom_bond_atom_site_label_2
_geom_bond_site_symmetry_2
_geom_bond_distance
_geom_bond_publ_flag
Ir1 C22 . 1.979(2) y
Ir1 C11 . 1.9824(19) y
Ir1 N1 . 2.0308(13) y
Ir1 N2 . 2.0429(14) y
Ir1 O2 . 2.1911(14) y
Ir1 O1 . 2.1938(13) y
Ir1' C22' . 1.980(2) y
Ir1' C11' . 1.9876(19) y
Ir1' N1' . 2.0191(17) y
Ir1' N2' . 2.0303(18) y
Ir1' O1' . 2.1931(13) y
Ir1' O2' . 2.1969(15) y
O1 C23 2_656 1.238(2) y
O2 C23 . 1.265(2) ?
O1' C23' 2_665 1.254(2) ?
O2' C23' . 1.253(2) ?
N1 C1 . 1.347(2) ?
N1 C5 . 1.362(3) ?
N2 C12 . 1.344(2) ?
N2 C16 . 1.346(3) ?
N1' C1' . 1.350(3) ?
N1' C5' . 1.374(2) ?
N2' C12' . 1.355(3) ?
N2' C16' . 1.356(3) ?
C1 C2 . 1.364(3) ?
C1 H1 . 0.9500 ?
C2 C3 . 1.365(4) ?
C2 H2 . 0.9500 ?
C3 C4 . 1.379(3) ?
C3 H3 . 0.9500 ?
C4 C5 . 1.383(3) ?
C4 H4 . 0.9500 ?
C5 C6 . 1.460(3) ?
C6 C7 . 1.394(3) ?
C6 C11 . 1.419(2) ?
C7 C8 . 1.367(3) ?
C7 H7 . 0.9500 ?
C8 C9 . 1.390(3) ?
C8 H8 . 0.9500 ?
C9 C10 . 1.378(3) ?
C9 H9 . 0.9500 ?
C10 C11 . 1.407(3) ?
C10 H10 . 0.9500 ?
C12 C13 . 1.374(3) ?
C12 H12 . 0.9500 ?
C13 C14 . 1.370(4) ?
C13 H13 . 0.9500 ?
C14 C15 . 1.377(3) ?
C14 H14 . 0.9500 ?
C15 C16 . 1.396(3) ?
C15 H15 . 0.9500 ?
C16 C17 . 1.461(3) ?
C17 C18 . 1.397(3) ?
C17 C22 . 1.403(3) ?
C18 C19 . 1.371(3) ?
C18 H18 . 0.9500 ?
C19 C20 . 1.381(3) ?
C19 H19 . 0.9500 ?
C20 C21 . 1.394(4) ?
C20 H20 . 0.9500 ?
C21 C22 . 1.399(3) ?
C21 H21 . 0.9500 ?
C23 O1 2_656 1.238(2) ?
C23 C23 2_656 1.545(4) ?
C1' C2' . 1.383(3) ?
C1' H1' . 0.9500 ?
C2' C3' . 1.366(3) ?
C2' H2' . 0.9500 ?
C3' C4' . 1.378(4) ?
C3' H3' . 0.9500 ?
C4' C5' . 1.392(3) ?
C4' H4' . 0.9500 ?
C5' C6' . 1.449(3) ?
C6' C11' . 1.403(3) ?
C6' C7' . 1.419(3) ?
C7' C8' . 1.372(4) ?
C7' H7' . 0.9500 ?
C8' C9' . 1.354(3) ?
C8' H8' . 0.9500 ?
C9' C10' . 1.406(3) ?
C9' H9' . 0.9500 ?
C10' C11' . 1.399(3) ?
C10' H10' . 0.9500 ?
C12' C13' . 1.379(4) ?
C12' H12' . 0.9500 ?
C13' C14' . 1.376(5) ?
C13' H13' . 0.9500 ?
C14' C15' . 1.342(5) ?
C14' H14' . 0.9500 ?
C15' C16' . 1.397(4) ?
C15' H15' . 0.9500 ?
C16' C17' . 1.447(4) ?
C17' C22' . 1.409(3) ?
C17' C18' . 1.419(3) ?
C18' C19' . 1.364(4) ?
C18' H18' . 0.9500 ?
C19' C20' . 1.376(4) ?
C19' H19' . 0.9500 ?
C20' C21' . 1.400(3) ?
C20' H20' . 0.9500 ?
C21' C22' . 1.403(3) ?
C21' H21' . 0.9500 ?
C23' O1' 2_665 1.254(2) ?
C23' C23' 2_665 1.550(4) ?
O101 C102 . 1.227(4) ?
C101 C102 . 1.426(5) ?
C101 H10A . 0.9800 ?
C101 H10B . 0.9800 ?
C101 H10C . 0.9800 ?
C102 C103 . 1.464(4) ?
C103 H10D . 0.9800 ?
C103 H10E . 0.9800 ?
C103 H10F . 0.9800 ?
C01A O01A . 1.219(5) ?
C01A C03A . 1.481(6) ?
C01A C02A . 1.483(6) ?
C02A H02A . 0.9800 ?
C02A H02B . 0.9800 ?
C02A H02C . 0.9800 ?
C03A H03A . 0.9800 ?
C03A H03B . 0.9800 ?
C03A H03C . 0.9800 ?
C01B O01B . 1.207(4) ?
C01B C03B . 1.475(5) ?
C01B C02B . 1.479(5) ?
C02B H02D . 0.9800 ?
C02B H02E . 0.9800 ?
C02B H02F . 0.9800 ?
C03B H03D . 0.9800 ?
C03B H03E . 0.9800 ?
C03B H03F . 0.9800 ?
C02C C01C . 1.37(2) ?
C02C H02G . 0.9800 ?
C02C H02H . 0.9800 ?
C02C H02I . 0.9800 ?
O01C C01C . 1.268(18) ?
C01C C03C . 1.67(3) ?
C03C H03G . 0.9800 ?
C03C H03H . 0.9800 ?
C03C H03I . 0.9800 ?
